data_7043325
loop_
_publ_author_name
'Uslu, Aylin'
'T\"umay, S\"ureyya O\(guz'
'\,Senocak, Ahmet'
'Yuksel, Fatma'
'\"Ozcan, Elif'
'Ye\,silot, Serkan'

_publ_section_title
;
 Imidazole/Benzimidazole-Modified Cyclotriphosphazenes as Highly Selective
 Fluorescent Probes for Cu2+: Synthesis, Configurational Isomers, and
 Crystal Structures
;
_journal_name_full 'Dalton Trans.'
_journal_paper_doi 10.1039/C7DT01134B
_journal_year 2017
_chemical_formula_sum 'C76 H60 Cl4 Cu2 N14 O4 P6'
_chemical_formula_weight 1688.08
_chemical_name_common 15gtu99_AU_Bi_cis_Cu
_space_group_crystal_system monoclinic
_space_group_IT_number 14
_space_group_name_Hall '-P 2ybc'
_space_group_name_H-M_alt 'P 1 21/c 1'
_symmetry_space_group_name_Hall '-P 2ybc'
_symmetry_space_group_name_H-M 'P 1 21/c 1'
_atom_sites_solution_hydrogens geom
_audit_update_record
;
2017-01-06 deposited with the CCDC.
2017-06-13 downloaded from the CCDC.
;
_cell_angle_alpha 90
_cell_angle_beta 92.348(5)
_cell_angle_gamma 90
_cell_formula_units_Z 2
_cell_length_a 8.6840(5)
_cell_length_b 15.3755(9)
_cell_length_c 31.2787(18)
_cell_measurement_reflns_used 3219
_cell_measurement_temperature 173.(2)
_cell_measurement_theta_max 24.3107
_cell_measurement_theta_min 2.3473
_cell_volume 4172.9(4)
_computing_cell_refinement 'SAINT V8.34A (Bruker AXS Inc., 2013)'
_computing_data_reduction 'SAINT V8.34A (Bruker AXS Inc., 2013)'
_computing_structure_refinement 'SHELXL-2014 (Sheldrick, 2014)'
_computing_structure_solution 'SHELXS-97 (Sheldrick, 2008)'
_diffrn_ambient_temperature 173.(2)
_diffrn_detector_area_resol_mean 8.3333
_diffrn_measured_fraction_theta_full 0.956
_diffrn_measured_fraction_theta_max 0.956
_diffrn_measurement_device_type 'Bruker APEX-II CCD'
_diffrn_measurement_method '\f and \w scans'
_diffrn_radiation_monochromator multilayer
_diffrn_radiation_type MoK\a
_diffrn_radiation_wavelength 0.71073
_diffrn_reflns_av_R_equivalents 0.1592
_diffrn_reflns_av_unetI/netI 0.1529
_diffrn_reflns_limit_h_max 10
_diffrn_reflns_limit_h_min -9
_diffrn_reflns_limit_k_max 14
_diffrn_reflns_limit_k_min -18
_diffrn_reflns_limit_l_max 37
_diffrn_reflns_limit_l_min -37
_diffrn_reflns_number 29425
_diffrn_reflns_theta_full 25.00
_diffrn_reflns_theta_max 25.00
_diffrn_reflns_theta_min 1.30
_diffrn_source ImuS
_exptl_absorpt_coefficient_mu 0.807
_exptl_absorpt_correction_T_max 0.95
_exptl_absorpt_correction_T_min 0.34
_exptl_absorpt_correction_type multi-scan
_exptl_absorpt_process_details 'SADABS V2014/2 (Bruker AXS Inc.)'
_exptl_crystal_colour blue-green
_exptl_crystal_density_diffrn 1.344
_exptl_crystal_density_method 'not measured'
_exptl_crystal_description needle
_exptl_crystal_F_000 1724
_exptl_crystal_size_max 0.369
_exptl_crystal_size_mid 0.067
_exptl_crystal_size_min 0.060
_refine_diff_density_max 0.665
_refine_diff_density_min -0.728
_refine_ls_extinction_method none
_refine_ls_goodness_of_fit_ref 0.980
_refine_ls_hydrogen_treatment constr
_refine_ls_matrix_type full
_refine_ls_number_parameters 478
_refine_ls_number_reflns 7017
_refine_ls_number_restraints 0
_refine_ls_restrained_S_all 0.980
_refine_ls_R_factor_all 0.0990
_refine_ls_R_factor_gt 0.0667
_refine_ls_shift/su_max 0.000
_refine_ls_shift/su_mean 0.000
_refine_ls_structure_factor_coef Fsqd
_refine_ls_weighting_details 'w=1/[\s^2^(Fo^2^)+(0.0261P)^2^] where P=(Fo^2^+2Fc^2^)/3'
_refine_ls_weighting_scheme calc
_refine_ls_wR_factor_gt 0.1439
_refine_ls_wR_factor_ref 0.1584
_reflns_number_gt 4778
_reflns_number_total 7017
_reflns_threshold_expression 'I > 2\s(I)'
_cod_data_source_file c7dt01134b2.cif
_cod_data_source_block I
_cod_database_code 7043325

loop_
_space_group_symop_operation_xyz
'x, y, z'
'-x, y+1/2, -z+1/2'
'-x, -y, -z'
'x, -y-1/2, z-1/2'

loop_
_atom_site_type_symbol
_atom_site_label
_atom_site_fract_x
_atom_site_fract_y
_atom_site_fract_z
_atom_site_U_iso_or_equiv
_atom_site_adp_type
_atom_site_calc_flag
_atom_site_refinement_flags_adp
_atom_site_refinement_flags_posn
_atom_site_occupancy
Cu Cu1 0.65238(7) 0.07428(4) -0.00489(2) 0.0246(2) Uani d . . 1
P P1 0.66772(16) -0.04889(8) 0.18324(4) 0.0222(3) Uani d . . 1
P P2 0.61284(16) 0.12682(8) 0.17129(4) 0.0226(3) Uani d . . 1
P P3 0.36965(16) 0.01613(8) 0.17690(4) 0.0215(3) Uani d . . 1
N N1 0.7279(5) 0.0489(2) 0.17662(13) 0.0231(10) Uani d . . 1
N N2 0.4385(5) 0.1114(2) 0.18264(12) 0.0226(10) Uani d . . 1
N N3 0.4833(5) -0.0624(2) 0.18107(12) 0.0240(10) Uani d . . 1
N N4 0.6159(5) 0.1616(2) 0.11959(12) 0.0236(10) Uani d . . 1
N N5 0.6018(5) 0.1333(2) 0.04937(12) 0.0212(10) Uani d . . 1
N N6 0.2774(5) 0.0099(2) 0.12775(12) 0.0219(10) Uani d . . 1
N N7 0.7259(5) 0.0150(2) -0.05735(12) 0.0250(10) Uani d . . 1
O O1 0.6734(4) 0.21193(19) 0.19432(10) 0.0275(9) Uani d . . 1
O O2 0.2252(4) 0.0075(2) 0.20542(10) 0.0250(8) Uani d . . 1
Cl Cl1 0.71666(17) 0.20527(8) -0.03515(4) 0.0325(4) Uani d . . 1
Cl Cl2 0.64096(15) -0.05832(7) 0.02956(4) 0.0268(3) Uani d . . 1
C C1 0.7443(6) -0.1174(3) 0.14342(15) 0.0227(12) Uani d . . 1
C C2 0.8894(6) -0.0998(3) 0.12776(16) 0.0283(13) Uani d . . 1
H H2 0.9458 -0.051 0.1386 0.034 Uiso calc U R 1
C C3 0.9521(7) -0.1510(3) 0.09723(18) 0.0377(15) Uani d . . 1
H H3 1.0513 -0.1382 0.0872 0.045 Uiso calc U R 1
C C4 0.8694(8) -0.2222(4) 0.08104(17) 0.0370(15) Uani d . . 1
H H4 0.9107 -0.2577 0.0594 0.044 Uiso calc U R 1
C C5 0.7278(8) -0.2405(3) 0.09662(17) 0.0360(15) Uani d . . 1
H H5 0.6722 -0.2896 0.0859 0.043 Uiso calc U R 1
C C6 0.6639(6) -0.1893(3) 0.12753(15) 0.0276(13) Uani d . . 1
H H6 0.5655 -0.2032 0.1379 0.033 Uiso calc U R 1
C C7 0.7432(6) -0.0865(3) 0.23429(16) 0.0238(12) Uani d . . 1
C C8 0.8385(6) -0.0334(3) 0.25983(16) 0.0302(13) Uani d . . 1
H H8 0.8675 0.0225 0.25 0.036 Uiso calc U R 1
C C9 0.8911(7) -0.0629(3) 0.29998(17) 0.0368(15) Uani d . . 1
H H9 0.9573 -0.0271 0.3173 0.044 Uiso calc U R 1
C C10 0.8486(7) -0.1423(3) 0.31456(16) 0.0339(14) Uani d . . 1
H H10 0.8825 -0.1611 0.3423 0.041 Uiso calc U R 1
C C11 0.7552(7) -0.1961(3) 0.28865(16) 0.0322(14) Uani d . . 1
H H11 0.7278 -0.2524 0.2983 0.039 Uiso calc U R 1
C C12 0.7028(6) -0.1674(3) 0.24886(15) 0.0266(13) Uani d . . 1
H H12 0.6382 -0.2038 0.2314 0.032 Uiso calc U R 1
C C13 0.6566(6) 0.1076(3) 0.08738(14) 0.0210(11) Uani d . . 1
H H13 0.7178 0.0569 0.0918 0.025 Uiso calc U R 1
C C14 0.5151(6) 0.2085(3) 0.05658(15) 0.0255(13) Uani d . . 1
C C15 0.4290(6) 0.2605(3) 0.02813(16) 0.0313(13) Uani d . . 1
H H15 0.4213 0.248 -0.0016 0.038 Uiso calc U R 1
C C16 0.3554(7) 0.3311(3) 0.04521(17) 0.0390(15) Uani d . . 1
H H16 0.2956 0.3678 0.0266 0.047 Uiso calc U R 1
C C17 0.3655(8) 0.3506(3) 0.08910(18) 0.0452(17) Uani d . . 1
H H17 0.3139 0.4005 0.0993 0.054 Uiso calc U R 1
C C18 0.4497(7) 0.2983(3) 0.11802(17) 0.0373(15) Uani d . . 1
H H18 0.4562 0.3099 0.1479 0.045 Uiso calc U R 1
C C19 0.5235(6) 0.2280(3) 0.09991(15) 0.0276(13) Uani d . . 1
C C20 0.7095(6) 0.2173(3) 0.23870(16) 0.0288(13) Uani d . . 1
C C21 0.6274(7) 0.1738(3) 0.26847(16) 0.0337(14) Uani d . . 1
H H21 0.5431 0.1374 0.26 0.04 Uiso calc U R 1
C C22 0.6709(7) 0.1843(4) 0.31133(17) 0.0387(15) Uani d . . 1
H H22 0.6169 0.1535 0.3323 0.046 Uiso calc U R 1
C C23 0.7882(7) 0.2374(4) 0.32397(18) 0.0428(16) Uani d . . 1
H H23 0.8152 0.2443 0.3535 0.051 Uiso calc U R 1
C C24 0.8682(7) 0.2815(4) 0.29359(19) 0.0458(17) Uani d . . 1
H H24 0.9498 0.3197 0.3021 0.055 Uiso calc U R 1
C C25 0.8292(6) 0.2699(3) 0.25036(18) 0.0376(15) Uani d . . 1
H H25 0.886 0.2986 0.2292 0.045 Uiso calc U R 1
C C26 0.6674(6) 0.0377(3) -0.09494(15) 0.0236(12) Uani d . . 1
H H26 0.5936 0.0829 -0.099 0.028 Uiso calc U R 1
C C27 0.8260(6) -0.0542(3) -0.06483(14) 0.0223(12) Uani d . . 1
C C28 0.9188(6) -0.1044(3) -0.03682(16) 0.0272(13) Uani d . . 1
H H28 0.9237 -0.0934 -0.0069 0.033 Uiso calc U R 1
C C29 1.0020(6) -0.1697(3) -0.05419(18) 0.0356(15) Uani d . . 1
H H29 1.0666 -0.2044 -0.0358 0.043 Uiso calc U R 1
C C30 0.9957(6) -0.1872(3) -0.09781(17) 0.0361(15) Uani d . . 1
H H30 1.0525 -0.235 -0.1083 0.043 Uiso calc U R 1
C C31 0.0911(6) 0.1370(3) 0.12632(16) 0.0306(13) Uani d . . 1
H H31 0.0924 0.1469 0.1563 0.037 Uiso calc U R 1
C C32 0.1757(6) 0.0715(3) 0.10850(15) 0.0209(12) Uani d . . 1
C C33 0.2460(6) 0.0273(3) 0.24995(14) 0.0256(12) Uani d . . 1
C C34 0.1740(6) 0.0993(3) 0.26525(16) 0.0301(13) Uani d . . 1
H H34 0.1134 0.1352 0.2465 0.036 Uiso calc U R 1
C C35 0.1901(7) 0.1192(3) 0.30825(17) 0.0405(15) Uani d . . 1
H H35 0.1398 0.1685 0.3195 0.049 Uiso calc U R 1
C C36 0.2819(8) 0.0655(4) 0.33483(17) 0.0498(18) Uani d . . 1
H H36 0.2954 0.0789 0.3644 0.06 Uiso calc U R 1
C C37 0.3526(8) -0.0063(4) 0.31864(18) 0.0475(17) Uani d . . 1
H H37 0.4147 -0.042 0.3371 0.057 Uiso calc U R 1
C C38 0.3348(7) -0.0276(3) 0.27568(16) 0.0351(14) Uani d . . 1
H H38 0.3818 -0.0779 0.2644 0.042 Uiso calc U R 1

loop_
_atom_site_aniso_label
_atom_site_aniso_U_11
_atom_site_aniso_U_22
_atom_site_aniso_U_33
_atom_site_aniso_U_12
_atom_site_aniso_U_13
_atom_site_aniso_U_23
Cu1 0.0350(4) 0.0203(3) 0.0186(3) 0.0022(3) 0.0007(3) -0.0002(2)
P1 0.0279(8) 0.0183(7) 0.0205(7) -0.0018(6) 0.0014(6) 0.0033(5)
P2 0.0333(8) 0.0169(7) 0.0177(6) -0.0046(6) 0.0006(6) -0.0001(5)
P3 0.0279(8) 0.0183(7) 0.0185(6) -0.0022(6) 0.0014(6) -0.0019(5)
N1 0.024(2) 0.019(2) 0.026(2) -0.0050(17) 0.001(2) 0.0052(16)
N2 0.032(3) 0.017(2) 0.020(2) -0.0030(18) 0.005(2) -0.0015(16)
N3 0.031(3) 0.016(2) 0.025(2) 0.0004(18) 0.001(2) 0.0044(16)
N4 0.038(3) 0.015(2) 0.019(2) -0.0014(18) 0.001(2) 0.0029(16)
N5 0.022(2) 0.020(2) 0.022(2) 0.0043(18) -0.001(2) 0.0004(16)
N6 0.024(2) 0.024(2) 0.017(2) 0.0032(18) 0.002(2) -0.0040(16)
N7 0.029(3) 0.022(2) 0.024(2) 0.0040(19) 0.000(2) -0.0013(17)
O1 0.045(2) 0.0186(18) 0.0190(17) -0.0047(16) 0.0015(18) -0.0041(13)
O2 0.028(2) 0.0290(19) 0.0187(17) -0.0046(15) 0.0054(17) -0.0027(14)
Cl1 0.0456(9) 0.0233(7) 0.0292(7) -0.0007(6) 0.0087(7) 0.0005(5)
Cl2 0.0349(8) 0.0209(6) 0.0244(6) 0.0028(5) -0.0009(6) 0.0027(5)
C1 0.028(3) 0.021(3) 0.019(2) 0.006(2) 0.004(3) 0.0069(19)
C2 0.030(4) 0.031(3) 0.024(3) 0.006(2) 0.003(3) 0.001(2)
C3 0.038(4) 0.034(3) 0.042(3) 0.009(3) 0.012(3) 0.006(3)
C4 0.053(4) 0.035(3) 0.024(3) 0.024(3) 0.013(3) 0.003(2)
C5 0.059(5) 0.022(3) 0.027(3) 0.004(3) 0.003(3) 0.000(2)
C6 0.030(3) 0.027(3) 0.027(3) -0.001(2) 0.005(3) 0.006(2)
C7 0.020(3) 0.022(3) 0.030(3) 0.003(2) 0.003(3) 0.004(2)
C8 0.034(3) 0.025(3) 0.030(3) 0.000(2) -0.005(3) 0.006(2)
C9 0.042(4) 0.043(4) 0.026(3) -0.006(3) -0.002(3) 0.001(2)
C10 0.045(4) 0.039(3) 0.018(3) 0.006(3) 0.002(3) 0.008(2)
C11 0.047(4) 0.022(3) 0.028(3) -0.001(2) 0.003(3) 0.010(2)
C12 0.037(3) 0.016(3) 0.027(3) -0.002(2) 0.007(3) -0.001(2)
C13 0.022(3) 0.019(3) 0.022(3) 0.001(2) 0.007(2) -0.0021(19)
C14 0.030(3) 0.022(3) 0.025(3) -0.001(2) 0.005(3) 0.001(2)
C15 0.038(3) 0.029(3) 0.027(3) 0.005(3) 0.000(3) 0.009(2)
C16 0.053(4) 0.032(3) 0.032(3) 0.017(3) 0.003(3) 0.008(2)
C17 0.070(5) 0.022(3) 0.044(4) 0.014(3) 0.007(4) 0.005(2)
C18 0.056(4) 0.025(3) 0.031(3) 0.005(3) 0.002(3) -0.001(2)
C19 0.038(3) 0.020(3) 0.025(3) 0.000(2) 0.002(3) 0.002(2)
C20 0.037(3) 0.019(3) 0.030(3) 0.002(2) -0.004(3) -0.006(2)
C21 0.042(4) 0.032(3) 0.027(3) -0.011(3) 0.006(3) 0.002(2)
C22 0.045(4) 0.045(3) 0.026(3) -0.006(3) -0.002(3) -0.004(2)
C23 0.055(4) 0.046(4) 0.026(3) -0.007(3) -0.006(3) -0.009(3)
C24 0.045(4) 0.047(4) 0.044(4) -0.012(3) -0.018(3) -0.011(3)
C25 0.035(4) 0.033(3) 0.044(3) -0.001(3) -0.003(3) -0.004(3)
C26 0.024(3) 0.019(3) 0.027(3) 0.002(2) 0.001(3) -0.001(2)
C27 0.028(3) 0.023(3) 0.016(2) -0.005(2) 0.003(2) -0.0013(19)
C28 0.024(3) 0.031(3) 0.027(3) 0.005(2) 0.003(3) -0.003(2)
C29 0.028(3) 0.034(3) 0.044(3) 0.004(3) -0.009(3) 0.004(3)
C30 0.036(4) 0.031(3) 0.041(3) 0.007(3) -0.007(3) -0.009(2)
C31 0.030(3) 0.033(3) 0.028(3) -0.001(2) -0.003(3) -0.008(2)
C32 0.022(3) 0.018(3) 0.023(3) -0.001(2) 0.005(2) -0.0024(19)
C33 0.032(3) 0.027(3) 0.018(2) -0.004(2) 0.004(2) -0.002(2)
C34 0.038(4) 0.027(3) 0.025(3) 0.001(2) 0.004(3) 0.001(2)
C35 0.056(4) 0.029(3) 0.037(3) -0.001(3) 0.016(3) -0.008(2)
C36 0.080(5) 0.051(4) 0.019(3) 0.002(4) 0.003(3) -0.005(3)
C37 0.066(5) 0.041(4) 0.035(3) 0.001(3) -0.005(3) 0.004(3)
C38 0.051(4) 0.029(3) 0.026(3) 0.001(3) 0.003(3) -0.003(2)

loop_
_atom_type_symbol
_atom_type_description
_atom_type_scat_dispersion_real
_atom_type_scat_dispersion_imag
_atom_type_scat_source
C C 0.0033 0.0016 'International Tables Vol C Tables 4.2.6.8 and 6.1.1.4'
H H 0.0000 0.0000 'International Tables Vol C Tables 4.2.6.8 and 6.1.1.4'
N N 0.0061 0.0033 'International Tables Vol C Tables 4.2.6.8 and 6.1.1.4'
P P 0.1023 0.0942 'International Tables Vol C Tables 4.2.6.8 and 6.1.1.4'
Cu Cu 0.3201 1.2651 'International Tables Vol C Tables 4.2.6.8 and 6.1.1.4'
O O 0.0106 0.0060 'International Tables Vol C Tables 4.2.6.8 and 6.1.1.4'
Cl Cl 0.1484 0.1585 'International Tables Vol C Tables 4.2.6.8 and 6.1.1.4'

loop_
_geom_angle_atom_site_label_1
_geom_angle_atom_site_label_2
_geom_angle_atom_site_label_3
_geom_angle_site_symmetry_1
_geom_angle_site_symmetry_3
_geom_angle
N5 Cu1 N7 . . 174.13(15)
N5 Cu1 Cl1 . . 90.99(11)
N7 Cu1 Cl1 . . 88.32(12)
N5 Cu1 Cl2 . . 89.40(11)
N7 Cu1 Cl2 . . 90.10(11)
Cl1 Cu1 Cl2 . . 168.24(6)
N5 Cu1 Cl2 . 3_655 92.74(11)
N7 Cu1 Cl2 . 3_655 93.11(12)
Cl1 Cu1 Cl2 . 3_655 102.01(5)
Cl2 Cu1 Cl2 . 3_655 89.71(4)
N1 P1 N3 . . 116.2(2)
N1 P1 C1 . . 109.3(2)
N3 P1 C1 . . 107.0(2)
N1 P1 C7 . . 107.9(2)
N3 P1 C7 . . 108.7(2)
C1 P1 C7 . . 107.3(2)
N1 P2 O1 . . 112.8(2)
N1 P2 N2 . . 118.2(2)
O1 P2 N2 . . 109.0(2)
N1 P2 N4 . . 107.8(2)
O1 P2 N4 . . 98.95(18)
N2 P2 N4 . . 108.1(2)
N3 P3 O2 . . 113.7(2)
N3 P3 N2 . . 118.0(2)
O2 P3 N2 . . 108.6(2)
N3 P3 N6 . . 107.7(2)
O2 P3 N6 . . 98.63(19)
N2 P3 N6 . . 108.30(19)
P2 N1 P1 . . 121.3(3)
P2 N2 P3 . . 118.1(3)
P3 N3 P1 . . 121.8(2)
C13 N4 C19 . . 106.0(4)
C13 N4 P2 . . 121.7(3)
C19 N4 P2 . . 127.2(4)
C13 N5 C14 . . 106.1(4)
C13 N5 Cu1 . . 123.1(3)
C14 N5 Cu1 . . 130.7(3)
C26 N6 C32 3_655 . 105.8(4)
C26 N6 P3 3_655 . 122.8(3)
C32 N6 P3 . . 127.5(3)
C26 N7 C27 . . 105.9(4)
C26 N7 Cu1 . . 119.3(3)
C27 N7 Cu1 . . 134.7(3)
C20 O1 P2 . . 123.7(3)
C33 O2 P3 . . 117.5(3)
Cu1 Cl2 Cu1 . 3_655 90.29(4)
C6 C1 C2 . . 118.5(5)
C6 C1 P1 . . 121.6(4)
C2 C1 P1 . . 119.9(4)
C3 C2 C1 . . 121.5(5)
C3 C2 H2 . . 119.2
C1 C2 H2 . . 119.2
C2 C3 C4 . . 119.5(6)
C2 C3 H3 . . 120.3
C4 C3 H3 . . 120.3
C5 C4 C3 . . 119.3(5)
C5 C4 H4 . . 120.4
C3 C4 H4 . . 120.4
C4 C5 C6 . . 121.6(5)
C4 C5 H5 . . 119.2
C6 C5 H5 . . 119.2
C5 C6 C1 . . 119.6(5)
C5 C6 H6 . . 120.2
C1 C6 H6 . . 120.2
C12 C7 C8 . . 119.6(4)
C12 C7 P1 . . 119.8(3)
C8 C7 P1 . . 120.5(4)
C7 C8 C9 . . 119.4(5)
C7 C8 H8 . . 120.3
C9 C8 H8 . . 120.3
C10 C9 C8 . . 120.7(5)
C10 C9 H9 . . 119.6
C8 C9 H9 . . 119.6
C9 C10 C11 . . 119.8(4)
C9 C10 H10 . . 120.1
C11 C10 H10 . . 120.1
C12 C11 C10 . . 119.7(5)
C12 C11 H11 . . 120.1
C10 C11 H11 . . 120.1
C7 C12 C11 . . 120.6(4)
C7 C12 H12 . . 119.7
C11 C12 H12 . . 119.7
N5 C13 N4 . . 112.8(4)
N5 C13 H13 . . 123.6
N4 C13 H13 . . 123.6
C19 C14 C15 . . 120.5(5)
C19 C14 N5 . . 109.1(4)
C15 C14 N5 . . 130.4(5)
C16 C15 C14 . . 116.7(5)
C16 C15 H15 . . 121.6
C14 C15 H15 . . 121.6
C15 C16 C17 . . 122.4(5)
C15 C16 H16 . . 118.8
C17 C16 H16 . . 118.8
C18 C17 C16 . . 121.4(5)
C18 C17 H17 . . 119.3
C16 C17 H17 . . 119.3
C19 C18 C17 . . 115.0(5)
C19 C18 H18 . . 122.5
C17 C18 H18 . . 122.5
C14 C19 C18 . . 124.0(4)
C14 C19 N4 . . 105.9(4)
C18 C19 N4 . . 130.1(4)
C25 C20 C21 . . 121.6(5)
C25 C20 O1 . . 115.8(5)
C21 C20 O1 . . 122.6(4)
C20 C21 C22 . . 118.1(5)
C20 C21 H21 . . 121.0
C22 C21 H21 . . 121.0
C23 C22 C21 . . 121.7(6)
C23 C22 H22 . . 119.1
C21 C22 H22 . . 119.1
C22 C23 C24 . . 119.4(5)
C22 C23 H23 . . 120.3
C24 C23 H23 . . 120.3
C23 C24 C25 . . 119.8(5)
C23 C24 H24 . . 120.1
C25 C24 H24 . . 120.1
C20 C25 C24 . . 119.4(6)
C20 C25 H25 . . 120.3
C24 C25 H25 . . 120.3
N7 C26 N6 . 3_655 113.4(4)
N7 C26 H26 . . 123.3
N6 C26 H26 3_655 . 123.3
C32 C27 C28 3_655 . 119.5(5)
C32 C27 N7 3_655 . 109.1(4)
C28 C27 N7 . . 131.4(4)
C29 C28 C27 . . 117.3(5)
C29 C28 H28 . . 121.4
C27 C28 H28 . . 121.4
C28 C29 C30 . . 122.3(5)
C28 C29 H29 . . 118.9
C30 C29 H29 . . 118.9
C31 C30 C29 3_655 . 121.6(5)
C31 C30 H30 3_655 . 119.2
C29 C30 H30 . . 119.2
C32 C31 C30 . 3_655 115.7(5)
C32 C31 H31 . . 122.2
C30 C31 H31 3_655 . 122.2
C31 C32 C27 . 3_655 123.6(4)
C31 C32 N6 . . 130.7(4)
C27 C32 N6 3_655 . 105.8(4)
C34 C33 C38 . . 122.9(5)
C34 C33 O2 . . 118.2(4)
C38 C33 O2 . . 118.8(4)
C33 C34 C35 . . 119.5(5)
C33 C34 H34 . . 120.3
C35 C34 H34 . . 120.3
C34 C35 C36 . . 118.7(5)
C34 C35 H35 . . 120.7
C36 C35 H35 . . 120.7
C37 C36 C35 . . 120.6(5)
C37 C36 H36 . . 119.7
C35 C36 H36 . . 119.7
C36 C37 C38 . . 121.0(5)
C36 C37 H37 . . 119.5
C38 C37 H37 . . 119.5
C33 C38 C37 . . 117.3(5)
C33 C38 H38 . . 121.4
C37 C38 H38 . . 121.4

loop_
_geom_bond_atom_site_label_1
_geom_bond_atom_site_label_2
_geom_bond_site_symmetry_2
_geom_bond_distance
Cu1 N5 . 1.990(4)
Cu1 N7 . 2.004(4)
Cu1 Cl1 . 2.3037(14)
Cu1 Cl2 . 2.3102(12)
Cu1 Cl2 3_655 2.6426(14)
P1 N1 . 1.608(4)
P1 N3 . 1.614(4)
P1 C1 . 1.781(5)
P1 C7 . 1.797(5)
P2 N1 . 1.565(4)
P2 O1 . 1.574(3)
P2 N2 . 1.587(4)
P2 N4 . 1.704(4)
P3 N3 . 1.561(4)
P3 O2 . 1.575(4)
P3 N2 . 1.589(4)
P3 N6 . 1.707(4)
N4 C13 . 1.363(6)
N4 C19 . 1.423(6)
N5 C13 . 1.323(5)
N5 C14 . 1.403(6)
N6 C26 3_655 1.364(6)
N6 C32 . 1.412(5)
N7 C26 . 1.309(6)
N7 C27 . 1.399(6)
O1 C20 . 1.413(6)
O2 C33 . 1.430(5)
Cl2 Cu1 3_655 2.6427(14)
C1 C6 . 1.389(7)
C1 C2 . 1.397(7)
C2 C3 . 1.368(7)
C2 H2 . 0.95
C3 C4 . 1.393(8)
C3 H3 . 0.95
C4 C5 . 1.370(8)
C4 H4 . 0.95
C5 C6 . 1.380(7)
C5 H5 . 0.95
C6 H6 . 0.95
C7 C12 . 1.375(6)
C7 C8 . 1.391(6)
C8 C9 . 1.394(7)
C8 H8 . 0.95
C9 C10 . 1.360(7)
C9 H9 . 0.95
C10 C11 . 1.395(7)
C10 H10 . 0.95
C11 C12 . 1.380(6)
C11 H11 . 0.95
C12 H12 . 0.95
C13 H13 . 0.95
C14 C19 . 1.387(7)
C14 C15 . 1.391(6)
C15 C16 . 1.378(7)
C15 H15 . 0.95
C16 C17 . 1.404(7)
C16 H16 . 0.95
C17 C18 . 1.395(7)
C17 H17 . 0.95
C18 C19 . 1.389(7)
C18 H18 . 0.95
C20 C25 . 1.356(7)
C20 C21 . 1.370(7)
C21 C22 . 1.387(7)
C21 H21 . 0.95
C22 C23 . 1.352(7)
C22 H22 . 0.95
C23 C24 . 1.378(8)
C23 H23 . 0.95
C24 C25 . 1.392(7)
C24 H24 . 0.95
C25 H25 . 0.95
C26 N6 3_655 1.364(6)
C26 H26 . 0.95
C27 C32 3_655 1.391(6)
C27 C28 . 1.399(6)
C28 C29 . 1.363(7)
C28 H28 . 0.95
C29 C30 . 1.389(7)
C29 H29 . 0.95
C30 C31 3_655 1.380(7)
C30 H30 . 0.95
C31 C32 . 1.378(7)
C31 C30 3_655 1.380(7)
C31 H31 . 0.95
C32 C27 3_655 1.391(6)
C33 C34 . 1.366(7)
C33 C38 . 1.380(7)
C34 C35 . 1.381(7)
C34 H34 . 0.95
C35 C36 . 1.398(8)
C35 H35 . 0.95
C36 C37 . 1.371(8)
C36 H36 . 0.95
C37 C38 . 1.385(7)
C37 H37 . 0.95
C38 H38 . 0.95

loop_
_geom_hbond_atom_site_label_D
_geom_hbond_atom_site_label_H
_geom_hbond_atom_site_label_A
_geom_hbond_distance_DH
_geom_hbond_distance_HA
_geom_hbond_distance_DA
_geom_hbond_angle_DHA
C15 H15 Cl1 0.95 2.89 3.359(6) 112.0
C21 H21 N2 0.95 2.58 3.234(6) 126.2
C28 H28 Cl2 0.95 2.80 3.323(6) 115.5

loop_
_geom_torsion_atom_site_label_1
_geom_torsion_atom_site_label_2
_geom_torsion_atom_site_label_3
_geom_torsion_atom_site_label_4
_geom_torsion_site_symmetry_1
_geom_torsion_site_symmetry_4
_geom_torsion
O1 P2 N1 P1 . . 142.1(3)
N2 P2 N1 P1 . . 13.3(4)
N4 P2 N1 P1 . . -109.7(3)
N3 P1 N1 P2 . . 3.7(4)
C1 P1 N1 P2 . . 125.0(3)
C7 P1 N1 P2 . . -118.6(3)
N1 P2 N2 P3 . . -29.0(3)
O1 P2 N2 P3 . . -159.6(2)
N4 P2 N2 P3 . . 93.8(3)
N3 P3 N2 P2 . . 27.4(3)
O2 P3 N2 P2 . . 158.6(2)
N6 P3 N2 P2 . . -95.2(3)
O2 P3 N3 P1 . . -139.0(3)
N2 P3 N3 P1 . . -10.1(4)
N6 P3 N3 P1 . . 112.8(3)
N1 P1 N3 P3 . . -5.3(4)
C1 P1 N3 P3 . . -127.7(3)
C7 P1 N3 P3 . . 116.6(3)
N1 P2 N4 C13 . . 25.3(4)
O1 P2 N4 C13 . . 142.9(4)
N2 P2 N4 C13 . . -103.6(4)
N1 P2 N4 C19 . . 176.5(4)
O1 P2 N4 C19 . . -65.9(4)
N2 P2 N4 C19 . . 47.6(4)
N3 P3 N6 C26 . 3_655 -19.1(5)
O2 P3 N6 C26 . 3_655 -137.5(4)
N2 P3 N6 C26 . 3_655 109.6(4)
N3 P3 N6 C32 . . -173.4(4)
O2 P3 N6 C32 . . 68.2(4)
N2 P3 N6 C32 . . -44.8(5)
N1 P2 O1 C20 . . -59.5(5)
N2 P2 O1 C20 . . 74.0(4)
N4 P2 O1 C20 . . -173.2(4)
N3 P3 O2 C33 . . 78.9(3)
N2 P3 O2 C33 . . -54.7(4)
N6 P3 O2 C33 . . -167.4(3)
N1 P1 C1 C6 . . -148.7(4)
N3 P1 C1 C6 . . -22.0(4)
C7 P1 C1 C6 . . 94.6(4)
N1 P1 C1 C2 . . 32.0(4)
N3 P1 C1 C2 . . 158.6(4)
C7 P1 C1 C2 . . -84.8(4)
C6 C1 C2 C3 . . 0.5(7)
P1 C1 C2 C3 . . 179.9(4)
C1 C2 C3 C4 . . 0.5(7)
C2 C3 C4 C5 . . -1.2(8)
C3 C4 C5 C6 . . 1.0(8)
C4 C5 C6 C1 . . 0.0(7)
C2 C1 C6 C5 . . -0.7(7)
P1 C1 C6 C5 . . 179.9(3)
N1 P1 C7 C12 . . 176.8(4)
N3 P1 C7 C12 . . 50.0(5)
C1 P1 C7 C12 . . -65.5(5)
N1 P1 C7 C8 . . -1.2(5)
N3 P1 C7 C8 . . -128.0(4)
C1 P1 C7 C8 . . 116.5(4)
C12 C7 C8 C9 . . -0.3(8)
P1 C7 C8 C9 . . 177.7(4)
C7 C8 C9 C10 . . -0.9(9)
C8 C9 C10 C11 . . 1.9(9)
C9 C10 C11 C12 . . -1.9(9)
C8 C7 C12 C11 . . 0.3(8)
P1 C7 C12 C11 . . -177.7(4)
C10 C11 C12 C7 . . 0.7(9)
C14 N5 C13 N4 . . -1.5(6)
Cu1 N5 C13 N4 . . 175.4(3)
C19 N4 C13 N5 . . 0.9(6)
P2 N4 C13 N5 . . 157.3(3)
C13 N5 C14 C19 . . 1.6(6)
Cu1 N5 C14 C19 . . -175.0(4)
C13 N5 C14 C15 . . -177.9(5)
Cu1 N5 C14 C15 . . 5.4(8)
C19 C14 C15 C16 . . 0.4(8)
N5 C14 C15 C16 . . 179.9(5)
C14 C15 C16 C17 . . 0.1(9)
C15 C16 C17 C18 . . -0.9(10)
C16 C17 C18 C19 . . 1.3(9)
C15 C14 C19 C18 . . 0.0(9)
N5 C14 C19 C18 . . -179.6(5)
C15 C14 C19 N4 . . 178.5(5)
N5 C14 C19 N4 . . -1.1(6)
C17 C18 C19 C14 . . -0.8(8)
C17 C18 C19 N4 . . -179.0(5)
C13 N4 C19 C14 . . 0.2(6)
P2 N4 C19 C14 . . -154.6(4)
C13 N4 C19 C18 . . 178.6(6)
P2 N4 C19 C18 . . 23.9(8)
P2 O1 C20 C25 . . 145.3(4)
P2 O1 C20 C21 . . -35.9(7)
C25 C20 C21 C22 . . -0.5(8)
O1 C20 C21 C22 . . -179.2(5)
C20 C21 C22 C23 . . 1.6(9)
C21 C22 C23 C24 . . -0.8(9)
C22 C23 C24 C25 . . -1.0(9)
C21 C20 C25 C24 . . -1.3(8)
O1 C20 C25 C24 . . 177.5(5)
C23 C24 C25 C20 . . 2.1(9)
C27 N7 C26 N6 . 3_655 -1.2(6)
Cu1 N7 C26 N6 . 3_655 -177.5(3)
C26 N7 C27 C32 . 3_655 0.0(6)
Cu1 N7 C27 C32 . 3_655 175.5(3)
C26 N7 C27 C28 . . -179.6(5)
Cu1 N7 C27 C28 . . -4.1(8)
C32 C27 C28 C29 3_655 . -1.1(7)
N7 C27 C28 C29 . . 178.4(5)
C27 C28 C29 C30 . . -0.5(8)
C28 C29 C30 C31 . 3_655 2.6(9)
C30 C31 C32 C27 3_655 3_655 -1.3(8)
C30 C31 C32 N6 3_655 . 178.7(5)
C26 N6 C32 C31 3_655 . -178.3(5)
P3 N6 C32 C31 . . -20.5(8)
C26 N6 C32 C27 3_655 3_655 1.7(5)
P3 N6 C32 C27 . 3_655 159.5(4)
P3 O2 C33 C34 . . 112.4(5)
P3 O2 C33 C38 . . -68.9(5)
C38 C33 C34 C35 . . 0.3(9)
O2 C33 C34 C35 . . 179.0(5)
C33 C34 C35 C36 . . 0.9(9)
C34 C35 C36 C37 . . -1.0(10)
C35 C36 C37 C38 . . -0.1(10)
C34 C33 C38 C37 . . -1.4(9)
O2 C33 C38 C37 . . 179.9(5)
C36 C37 C38 C33 . . 1.3(9)

loop_
_platon_squeeze_void_nr
_platon_squeeze_void_average_x
_platon_squeeze_void_average_y
_platon_squeeze_void_average_z
_platon_squeeze_void_volume
_platon_squeeze_void_count_electrons
_platon_squeeze_void_content
1 -0.044 0.500 0.000 381 96 ' '
2 -0.009 0.000 0.500 381 96 ' '
